data_4105189
loop_
_publ_author_name
'Matthew S. Dowling'
'Christopher D. Vanderwal'

_publ_section_title
;
 Ring-Closing Metathesis of Allylsilanes/Electrophilic Desilylation To
 Prepareexo-Methylidenecycloalkanes. Short Syntheses of Teucladiol and
 Poitediol
;
_journal_name_full 'Journal of the American Chemical Society'
_journal_page_first 15090
_journal_page_last 15091
_journal_paper_doi 10.1021/ja906241w
_journal_volume 131
_journal_year 2009
_chemical_formula_sum 'C15 H26 O2'
_chemical_formula_weight 238.36
_chemical_name_systematic
; 
 ? 
;
_space_group_IT_number 2
_symmetry_cell_setting triclinic
_symmetry_space_group_name_Hall '-P 1'
_symmetry_space_group_name_H-M 'P -1'
_atom_sites_solution_hydrogens mixed
_atom_sites_solution_primary direct
_atom_sites_solution_secondary difmap
_audit_creation_method SHELXTL
_cell_angle_alpha 62.3777(13)
_cell_angle_beta 88.8810(14)
_cell_angle_gamma 84.8132(14)
_cell_formula_units_Z 4
_cell_length_a 6.0401(6)
_cell_length_b 16.3369(17)
_cell_length_c 16.3744(17)
_cell_measurement_reflns_used 6077
_cell_measurement_temperature 148(2)
_cell_measurement_theta_max 28.13
_cell_measurement_theta_min 2.41
_cell_volume 1425.3(3)
_computing_cell_refinement 'Bruker SMART APEX2/SAINT'
_computing_data_collection 'Bruker SMART APEX2'
_computing_data_reduction 'Bruker SAINT'
_computing_molecular_graphics 'Bruker SHELXTL'
_computing_publication_material 'Bruker SHELXTL'
_computing_structure_refinement 'SHELXL-97 (Sheldrick, 1997)'
_computing_structure_solution 'SHELXS-97 (Sheldrick, 1990)'
_diffrn_ambient_temperature 148(2)
_diffrn_measured_fraction_theta_full 0.989
_diffrn_measured_fraction_theta_max 0.989
_diffrn_measurement_device_type 'Bruker SMART APEX II CCD'
_diffrn_measurement_method 'phi and omega'
_diffrn_radiation_monochromator graphite
_diffrn_radiation_source 'fine-focus sealed tube'
_diffrn_radiation_type MoK\a
_diffrn_radiation_wavelength 0.71073
_diffrn_reflns_av_R_equivalents 0.0353
_diffrn_reflns_av_sigmaI/netI 0.0485
_diffrn_reflns_limit_h_max 7
_diffrn_reflns_limit_h_min -7
_diffrn_reflns_limit_k_max 20
_diffrn_reflns_limit_k_min -20
_diffrn_reflns_limit_l_max 20
_diffrn_reflns_limit_l_min -20
_diffrn_reflns_number 16303
_diffrn_reflns_theta_full 27.10
_diffrn_reflns_theta_max 27.10
_diffrn_reflns_theta_min 1.40
_exptl_absorpt_coefficient_mu 0.071
_exptl_absorpt_correction_T_max 0.9950
_exptl_absorpt_correction_T_min 0.9859
_exptl_absorpt_correction_type multi-scan
_exptl_absorpt_process_details 'Bruker SADABS'
_exptl_crystal_colour colourless
_exptl_crystal_density_diffrn 1.111
_exptl_crystal_density_meas ?
_exptl_crystal_description rod
_exptl_crystal_F_000 528
_exptl_crystal_size_max 0.20
_exptl_crystal_size_mid 0.08
_exptl_crystal_size_min 0.07
_refine_diff_density_max 0.377
_refine_diff_density_min -0.309
_refine_diff_density_rms 0.042
_refine_ls_extinction_method none
_refine_ls_goodness_of_fit_ref 1.037
_refine_ls_hydrogen_treatment mixed
_refine_ls_matrix_type full
_refine_ls_number_parameters 511
_refine_ls_number_reflns 6221
_refine_ls_number_restraints 0
_refine_ls_restrained_S_all 1.037
_refine_ls_R_factor_all 0.0749
_refine_ls_R_factor_gt 0.0472
_refine_ls_shift/su_max 0.000
_refine_ls_shift/su_mean 0.000
_refine_ls_structure_factor_coef Fsqd
_refine_ls_weighting_details 'calc w=1/[\s^2^(Fo^2^)+(0.0499P)^2^+0.2989P] where P=(Fo^2^+2Fc^2^)/3'
_refine_ls_weighting_scheme calc
_refine_ls_wR_factor_gt 0.1030
_refine_ls_wR_factor_ref 0.1145
_reflns_number_gt 4441
_reflns_number_total 6221
_reflns_threshold_expression >2sigma(I)
_cod_data_source_file ja906241w_si_002.cif
_cod_data_source_block cdv12
_cod_depositor_comments
;
The following automatic conversions were performed:

'_exptl_crystal_density_meas' value 'none' was changed to '?' - the
value is perceived as not measured.

Automatic conversion script
Id: cif_fix_values 3008 2015-01-20 13:52:24Z robertas 

The following automatic conversions were performed:

'_atom_sites_solution_hydrogens' value 'geom & difmap' was changed to
'mixed'.

Automatic conversion script
Id: cif_fix_values 6452 2018-10-05 10:23:21Z andrius 
;
_cod_database_code 4105189

loop_
_symmetry_equiv_pos_as_xyz
'x, y, z'
'-x, -y, -z'

loop_
_atom_site_label
_atom_site_type_symbol
_atom_site_fract_x
_atom_site_fract_y
_atom_site_fract_z
_atom_site_U_iso_or_equiv
_atom_site_adp_type
_atom_site_occupancy
_atom_site_symmetry_multiplicity
_atom_site_calc_flag
_atom_site_refinement_flags
C1 C 0.6424(2) 0.12928(11) 0.36996(10) 0.0186(3) Uani 1 1 d .
C2 C 0.6727(3) 0.06491(11) 0.32514(11) 0.0199(3) Uani 1 1 d .
C3 C 0.4680(3) 0.05823(11) 0.27767(10) 0.0197(3) Uani 1 1 d .
C4 C 0.4440(3) 0.11300(11) 0.17383(11) 0.0216(3) Uani 1 1 d .
C5 C 0.4968(3) 0.21380(11) 0.13042(11) 0.0216(3) Uani 1 1 d .
C6 C 0.3522(3) 0.28283(11) 0.15310(11) 0.0237(4) Uani 1 1 d .
C7 C 0.3608(3) 0.25943(12) 0.25574(11) 0.0220(3) Uani 1 1 d .
C8 C 0.5893(3) 0.23262(11) 0.30449(11) 0.0192(3) Uani 1 1 d .
C9 C 0.6299(3) 0.27861(12) 0.36589(12) 0.0248(4) Uani 1 1 d .
C10 C 0.8239(3) 0.21692(13) 0.43147(13) 0.0293(4) Uani 1 1 d .
C11 C 0.8535(3) 0.12822(12) 0.42054(12) 0.0230(4) Uani 1 1 d .
C12 C 0.3162(3) 0.00113(12) 0.32365(13) 0.0260(4) Uani 1 1 d .
C13 C 0.4344(3) 0.37860(13) 0.09447(13) 0.0318(4) Uani 1 1 d .
C14 C 0.1078(3) 0.28557(16) 0.12706(13) 0.0343(4) Uani 1 1 d .
C15 C 0.6762(4) 0.37950(13) 0.31112(15) 0.0350(4) Uani 1 1 d .
O16 O 0.46862(18) 0.10012(8) 0.43663(7) 0.0234(3) Uani 1 1 d .
H16 H 0.4909 0.0428 0.4717 0.035 Uiso 1 1 calc R
O17 O 0.59454(19) 0.07030(9) 0.13200(8) 0.0261(3) Uani 1 1 d .
H2A H 0.722(3) 0.0030(12) 0.3742(11) 0.019(4) Uiso 1 1 d .
H2B H 0.795(3) 0.0868(11) 0.2815(11) 0.015(4) Uiso 1 1 d .
H4A H 0.289(3) 0.1105(11) 0.1565(10) 0.015(4) Uiso 1 1 d .
H5A H 0.485(3) 0.2375(12) 0.0631(13) 0.028(5) Uiso 1 1 d .
H5B H 0.656(3) 0.2128(12) 0.1455(12) 0.027(5) Uiso 1 1 d .
H7A H 0.286(3) 0.3139(12) 0.2599(11) 0.023(4) Uiso 1 1 d .
H7B H 0.263(3) 0.2084(11) 0.2909(11) 0.015(4) Uiso 1 1 d .
H8A H 0.705(3) 0.2504(11) 0.2595(11) 0.020(4) Uiso 1 1 d .
H9A H 0.500(3) 0.2741(12) 0.4042(12) 0.028(5) Uiso 1 1 d .
H10A H 0.959(3) 0.2494(13) 0.4141(13) 0.039(5) Uiso 1 1 d .
H10B H 0.793(3) 0.2013(13) 0.4966(14) 0.037(5) Uiso 1 1 d .
H11A H 0.877(3) 0.0702(12) 0.4799(12) 0.023(4) Uiso 1 1 d .
H11B H 0.983(3) 0.1296(11) 0.3811(11) 0.024(4) Uiso 1 1 d .
H12A H 0.330(3) -0.0393(13) 0.3882(13) 0.030(5) Uiso 1 1 d .
H12B H 0.189(3) -0.0024(12) 0.2913(12) 0.030(5) Uiso 1 1 d .
H13A H 0.339(3) 0.4283(14) 0.1006(13) 0.036(5) Uiso 1 1 d .
H13B H 0.591(3) 0.3806(13) 0.1113(13) 0.039(5) Uiso 1 1 d .
H13C H 0.425(3) 0.3946(13) 0.0281(14) 0.041(6) Uiso 1 1 d .
H14A H 0.020(3) 0.3358(14) 0.1339(13) 0.038(5) Uiso 1 1 d .
H14B H 0.045(3) 0.2240(15) 0.1672(14) 0.042(6) Uiso 1 1 d .
H14C H 0.089(3) 0.3001(14) 0.0611(15) 0.046(6) Uiso 1 1 d .
H15A H 0.819(4) 0.3826(14) 0.2770(14) 0.045(6) Uiso 1 1 d .
H15B H 0.557(4) 0.4166(15) 0.2653(15) 0.052(6) Uiso 1 1 d .
H15C H 0.693(3) 0.4076(15) 0.3530(15) 0.053(6) Uiso 1 1 d .
H17 H 0.587(4) 0.0112(16) 0.1548(15) 0.051(7) Uiso 1 1 d .
C18 C 0.1565(2) 0.16828(11) -0.23938(10) 0.0194(3) Uani 1 1 d .
C19 C -0.0209(3) 0.12318(11) -0.16799(11) 0.0196(3) Uani 1 1 d .
C20 C -0.0191(2) 0.14466(11) -0.08771(10) 0.0190(3) Uani 1 1 d .
C21 C -0.1946(2) 0.21590(11) -0.08643(11) 0.0201(3) Uani 1 1 d .
C22 C -0.2360(3) 0.30525(12) -0.17590(11) 0.0219(3) Uani 1 1 d .
C23 C -0.0486(3) 0.37059(11) -0.21363(11) 0.0223(3) Uani 1 1 d .
C24 C 0.1668(3) 0.32512(11) -0.23322(11) 0.0202(3) Uani 1 1 d .
C25 C 0.1396(3) 0.27490(11) -0.29081(10) 0.0198(3) Uani 1 1 d .
C26 C 0.3073(3) 0.29462(12) -0.36868(11) 0.0265(4) Uani 1 1 d .
C27 C 0.2889(3) 0.21578(14) -0.39415(13) 0.0337(4) Uani 1 1 d .
C28 C 0.1497(3) 0.14576(13) -0.31971(12) 0.0254(4) Uani 1 1 d .
C29 C 0.1224(3) 0.09930(12) -0.01654(11) 0.0240(4) Uani 1 1 d .
C30 C 0.0097(4) 0.40473(14) -0.14468(14) 0.0320(4) Uani 1 1 d .
C31 C -0.1392(3) 0.45389(13) -0.30306(13) 0.0316(4) Uani 1 1 d .
C32 C 0.2700(4) 0.39122(16) -0.44958(15) 0.0474(6) Uani 1 1 d .
O33 O 0.37542(17) 0.13102(8) -0.19721(8) 0.0217(3) Uani 1 1 d .
O34 O -0.40568(18) 0.17587(8) -0.06580(8) 0.0240(3) Uani 1 1 d .
H19A H 0.010(3) 0.0547(12) -0.1444(11) 0.020(4) Uiso 1 1 d .
H19B H -0.168(3) 0.1425(11) -0.1985(11) 0.021(4) Uiso 1 1 d .
H21A H -0.157(2) 0.2304(11) -0.0382(11) 0.015(4) Uiso 1 1 d .
H22A H -0.363(3) 0.3410(11) -0.1650(11) 0.017(4) Uiso 1 1 d .
H22B H -0.283(3) 0.2887(11) -0.2233(12) 0.020(4) Uiso 1 1 d .
H24A H 0.263(3) 0.3755(12) -0.2652(12) 0.028(5) Uiso 1 1 d .
H24B H 0.247(3) 0.2827(12) -0.1736(12) 0.022(4) Uiso 1 1 d .
H25A H -0.015(3) 0.2939(11) -0.3209(11) 0.019(4) Uiso 1 1 d .
H26A H 0.455(3) 0.2874(11) -0.3421(11) 0.019(4) Uiso 1 1 d .
H27A H 0.438(4) 0.1869(15) -0.3980(14) 0.050(6) Uiso 1 1 d .
H27B H 0.217(3) 0.2411(14) -0.4548(15) 0.045(6) Uiso 1 1 d .
H28A H 0.201(3) 0.0836(13) -0.2997(11) 0.022(4) Uiso 1 1 d .
H28B H -0.006(3) 0.1529(12) -0.3394(12) 0.026(5) Uiso 1 1 d .
H29A H 0.231(3) 0.0489(11) -0.0117(10) 0.013(4) Uiso 1 1 d .
H29B H 0.118(3) 0.1142(13) 0.0346(13) 0.034(5) Uiso 1 1 d .
H30A H 0.079(3) 0.3527(14) -0.0859(14) 0.042(6) Uiso 1 1 d .
H30B H 0.116(3) 0.4522(13) -0.1703(13) 0.033(5) Uiso 1 1 d .
H30C H -0.127(4) 0.4340(15) -0.1267(15) 0.052(6) Uiso 1 1 d .
H31A H -0.177(3) 0.4334(12) -0.3487(13) 0.029(5) Uiso 1 1 d .
H31B H -0.028(3) 0.5006(15) -0.3296(14) 0.047(6) Uiso 1 1 d .
H31C H -0.271(3) 0.4855(14) -0.2917(13) 0.041(6) Uiso 1 1 d .
H32A H 0.122(4) 0.3982(15) -0.4765(15) 0.054(7) Uiso 1 1 d .
H32B H 0.380(4) 0.4000(15) -0.4964(16) 0.055(6) Uiso 1 1 d .
H32C H 0.273(4) 0.4454(18) -0.4310(17) 0.076(8) Uiso 1 1 d .
H33 H 0.402(4) 0.1483(17) -0.1571(17) 0.065(8) Uiso 1 1 d .
H34 H -0.398(4) 0.1348(16) -0.0046(16) 0.055(7) Uiso 1 1 d .

loop_
_atom_site_aniso_label
_atom_site_aniso_U_11
_atom_site_aniso_U_22
_atom_site_aniso_U_33
_atom_site_aniso_U_23
_atom_site_aniso_U_13
_atom_site_aniso_U_12
C1 0.0181(7) 0.0222(8) 0.0156(7) -0.0084(7) 0.0025(6) -0.0043(6)
C2 0.0212(8) 0.0206(8) 0.0175(8) -0.0086(7) 0.0015(6) -0.0026(7)
C3 0.0225(8) 0.0205(8) 0.0183(8) -0.0110(7) 0.0024(6) -0.0023(6)
C4 0.0198(8) 0.0281(9) 0.0195(8) -0.0127(7) -0.0002(6) -0.0043(7)
C5 0.0202(8) 0.0274(9) 0.0144(8) -0.0073(7) 0.0014(6) -0.0029(7)
C6 0.0207(8) 0.0261(9) 0.0185(8) -0.0060(7) 0.0003(6) 0.0007(7)
C7 0.0203(8) 0.0225(9) 0.0214(8) -0.0091(7) 0.0034(6) -0.0001(7)
C8 0.0188(8) 0.0221(8) 0.0180(8) -0.0099(7) 0.0048(6) -0.0052(6)
C9 0.0259(9) 0.0272(9) 0.0262(9) -0.0161(8) 0.0054(7) -0.0059(7)
C10 0.0323(10) 0.0323(10) 0.0281(10) -0.0169(8) -0.0008(8) -0.0091(8)
C11 0.0195(8) 0.0292(10) 0.0207(8) -0.0117(8) 0.0010(7) -0.0043(7)
C12 0.0284(9) 0.0278(9) 0.0244(9) -0.0133(8) 0.0047(7) -0.0084(7)
C13 0.0366(11) 0.0247(10) 0.0245(10) -0.0043(8) 0.0057(8) 0.0009(8)
C14 0.0239(9) 0.0475(13) 0.0249(10) -0.0127(9) -0.0030(7) 0.0051(9)
C15 0.0407(11) 0.0257(10) 0.0438(12) -0.0199(9) 0.0032(10) -0.0065(9)
O16 0.0270(6) 0.0246(6) 0.0186(6) -0.0093(5) 0.0088(5) -0.0080(5)
O17 0.0335(7) 0.0271(7) 0.0203(6) -0.0131(5) 0.0045(5) -0.0042(5)
C18 0.0180(8) 0.0226(8) 0.0189(8) -0.0107(7) -0.0014(6) -0.0018(6)
C19 0.0202(8) 0.0193(8) 0.0200(8) -0.0092(7) -0.0001(6) -0.0040(6)
C20 0.0189(8) 0.0196(8) 0.0181(8) -0.0075(6) 0.0034(6) -0.0081(6)
C21 0.0185(8) 0.0280(9) 0.0169(8) -0.0123(7) 0.0022(6) -0.0066(6)
C22 0.0191(8) 0.0249(9) 0.0229(8) -0.0124(7) 0.0007(7) 0.0000(7)
C23 0.0257(8) 0.0190(8) 0.0209(8) -0.0081(7) 0.0010(7) -0.0025(6)
C24 0.0196(8) 0.0195(8) 0.0196(8) -0.0067(7) -0.0007(6) -0.0055(6)
C25 0.0187(8) 0.0230(8) 0.0157(8) -0.0071(7) -0.0007(6) -0.0026(6)
C26 0.0258(9) 0.0315(10) 0.0182(8) -0.0079(7) 0.0040(7) -0.0055(7)
C27 0.0362(11) 0.0458(12) 0.0238(10) -0.0197(9) 0.0069(8) -0.0078(9)
C28 0.0284(9) 0.0285(10) 0.0237(9) -0.0160(8) 0.0001(7) -0.0014(7)
C29 0.0234(8) 0.0254(9) 0.0207(9) -0.0078(7) 0.0011(7) -0.0062(7)
C30 0.0425(11) 0.0283(10) 0.0322(10) -0.0187(9) 0.0058(9) -0.0109(9)
C31 0.0345(10) 0.0219(9) 0.0312(10) -0.0071(8) -0.0013(8) 0.0023(8)
C32 0.0587(15) 0.0420(13) 0.0247(11) -0.0020(10) 0.0155(10) -0.0046(11)
O33 0.0185(6) 0.0261(6) 0.0211(6) -0.0118(5) -0.0010(5) -0.0002(5)
O34 0.0199(6) 0.0322(7) 0.0195(6) -0.0108(5) 0.0037(5) -0.0084(5)

loop_
_atom_type_symbol
_atom_type_description
_atom_type_scat_dispersion_real
_atom_type_scat_dispersion_imag
_atom_type_scat_source
C C 0.0033 0.0016 'International Tables Vol C Tables 4.2.6.8 and 6.1.1.4'
H H 0.0000 0.0000 'International Tables Vol C Tables 4.2.6.8 and 6.1.1.4'
O O 0.0106 0.0060 'International Tables Vol C Tables 4.2.6.8 and 6.1.1.4'

loop_
_geom_angle_atom_site_label_1
_geom_angle_atom_site_label_2
_geom_angle_atom_site_label_3
_geom_angle
O16 C1 C11 107.42(12)
O16 C1 C8 107.88(12)
C11 C1 C8 102.49(12)
O16 C1 C2 109.84(12)
C11 C1 C2 112.34(13)
C8 C1 C2 116.31(13)
C3 C2 C1 115.71(13)
C3 C2 H2A 108.6(9)
C1 C2 H2A 106.8(9)
C3 C2 H2B 110.8(9)
C1 C2 H2B 106.7(9)
H2A C2 H2B 108.0(13)
C12 C3 C2 121.88(15)
C12 C3 C4 118.89(15)
C2 C3 C4 119.08(13)
O17 C4 C3 109.48(13)
O17 C4 C5 104.92(12)
C3 C4 C5 116.80(13)
O17 C4 H4A 108.7(9)
C3 C4 H4A 107.6(9)
C5 C4 H4A 109.2(9)
C4 C5 C6 119.17(13)
C4 C5 H5A 106.4(10)
C6 C5 H5A 106.8(10)
C4 C5 H5B 106.5(10)
C6 C5 H5B 110.6(10)
H5A C5 H5B 106.7(14)
C13 C6 C14 109.01(15)
C13 C6 C5 106.98(13)
C14 C6 C5 110.02(15)
C13 C6 C7 109.56(14)
C14 C6 C7 107.14(13)
C5 C6 C7 114.05(13)
C8 C7 C6 117.62(13)
C8 C7 H7A 110.0(10)
C6 C7 H7A 106.6(10)
C8 C7 H7B 108.5(9)
C6 C7 H7B 108.9(9)
H7A C7 H7B 104.3(13)
C1 C8 C7 115.43(13)
C1 C8 C9 102.98(12)
C7 C8 C9 115.07(13)
C1 C8 H8A 106.7(10)
C7 C8 H8A 109.9(10)
C9 C8 H8A 106.0(10)
C15 C9 C10 113.23(15)
C15 C9 C8 113.09(15)
C10 C9 C8 104.60(13)
C15 C9 H9A 109.4(10)
C10 C9 H9A 107.0(10)
C8 C9 H9A 109.2(10)
C11 C10 C9 106.45(13)
C11 C10 H10A 110.6(11)
C9 C10 H10A 109.5(11)
C11 C10 H10B 110.1(11)
C9 C10 H10B 112.0(11)
H10A C10 H10B 108.1(16)
C1 C11 C10 105.31(13)
C1 C11 H11A 111.2(10)
C10 C11 H11A 113.9(10)
C1 C11 H11B 108.2(9)
C10 C11 H11B 110.8(10)
H11A C11 H11B 107.4(14)
C3 C12 H12A 122.7(11)
C3 C12 H12B 119.9(11)
H12A C12 H12B 117.4(15)
C6 C13 H13A 111.8(11)
C6 C13 H13B 111.5(11)
H13A C13 H13B 108.9(16)
C6 C13 H13C 109.7(11)
H13A C13 H13C 105.5(15)
H13B C13 H13C 109.2(16)
C6 C14 H14A 109.4(11)
C6 C14 H14B 111.3(11)
H14A C14 H14B 109.7(16)
C6 C14 H14C 111.6(11)
H14A C14 H14C 106.2(16)
H14B C14 H14C 108.5(16)
C9 C15 H15A 108.6(12)
C9 C15 H15B 112.0(13)
H15A C15 H15B 108.1(17)
C9 C15 H15C 110.6(13)
H15A C15 H15C 108.9(17)
H15B C15 H15C 108.6(18)
C1 O16 H16 109.5
C4 O17 H17 113.3(15)
O33 C18 C28 104.76(13)
O33 C18 C19 109.48(12)
C28 C18 C19 112.84(13)
O33 C18 C25 110.82(12)
C28 C18 C25 101.00(13)
C19 C18 C25 117.05(13)
C20 C19 C18 114.08(12)
C20 C19 H19A 109.0(9)
C18 C19 H19A 106.3(9)
C20 C19 H19B 109.6(10)
C18 C19 H19B 109.3(9)
H19A C19 H19B 108.3(13)
C29 C20 C21 119.48(15)
C29 C20 C19 122.20(15)
C21 C20 C19 118.20(13)
O34 C21 C20 108.53(13)
O34 C21 C22 105.21(12)
C20 C21 C22 116.46(13)
O34 C21 H21A 108.5(9)
C20 C21 H21A 108.7(9)
C22 C21 H21A 109.2(9)
C21 C22 C23 118.93(13)
C21 C22 H22A 106.0(9)
C23 C22 H22A 106.6(9)
C21 C22 H22B 107.6(9)
C23 C22 H22B 109.5(9)
H22A C22 H22B 107.7(13)
C31 C23 C30 108.91(15)
C31 C23 C24 109.50(14)
C30 C23 C24 107.79(14)
C31 C23 C22 106.83(14)
C30 C23 C22 109.97(14)
C24 C23 C22 113.76(13)
C25 C24 C23 116.07(13)
C25 C24 H24A 109.6(10)
C23 C24 H24A 105.8(10)
C25 C24 H24B 110.6(10)
C23 C24 H24B 109.1(9)
H24A C24 H24B 105.0(13)
C24 C25 C18 117.15(13)
C24 C25 C26 115.63(13)
C18 C25 C26 102.61(13)
C24 C25 H25A 108.7(9)
C18 C25 H25A 104.8(9)
C26 C25 H25A 107.0(9)
C32 C26 C27 114.09(17)
C32 C26 C25 114.07(16)
C27 C26 C25 104.05(13)
C32 C26 H26A 108.4(10)
C27 C26 H26A 108.5(10)
C25 C26 H26A 107.4(10)
C28 C27 C26 106.40(14)
C28 C27 H27A 111.7(12)
C26 C27 H27A 111.4(12)
C28 C27 H27B 111.3(12)
C26 C27 H27B 109.2(12)
H27A C27 H27B 106.9(17)
C18 C28 C27 105.03(14)
C18 C28 H28A 109.6(10)
C27 C28 H28A 114.7(10)
C18 C28 H28B 108.0(10)
C27 C28 H28B 112.4(10)
H28A C28 H28B 106.9(14)
C20 C29 H29A 122.5(9)
C20 C29 H29B 120.2(11)
H29A C29 H29B 117.3(14)
C23 C30 H30A 111.8(11)
C23 C30 H30B 111.5(11)
H30A C30 H30B 107.4(16)
C23 C30 H30C 112.2(12)
H30A C30 H30C 107.0(16)
H30B C30 H30C 106.6(16)
C23 C31 H31A 110.2(10)
C23 C31 H31B 110.9(12)
H31A C31 H31B 109.3(15)
C23 C31 H31C 110.9(12)
H31A C31 H31C 109.1(15)
H31B C31 H31C 106.4(17)
C26 C32 H32A 108.3(13)
C26 C32 H32B 110.7(13)
H32A C32 H32B 109.0(19)
C26 C32 H32C 113.8(14)
H32A C32 H32C 106.2(19)
H32B C32 H32C 108.7(19)
C18 O33 H33 111.1(16)
C21 O34 H34 105.9(14)

loop_
_geom_bond_atom_site_label_1
_geom_bond_atom_site_label_2
_geom_bond_distance
C1 O16 1.4436(17)
C1 C11 1.528(2)
C1 C8 1.530(2)
C1 C2 1.534(2)
C2 C3 1.512(2)
C2 H2A 0.980(17)
C2 H2B 0.986(16)
C3 C12 1.324(2)
C3 C4 1.513(2)
C4 O17 1.445(2)
C4 C5 1.523(2)
C4 H4A 0.992(16)
C5 C6 1.540(2)
C5 H5A 0.985(18)
C5 H5B 0.996(18)
C6 C13 1.531(2)
C6 C14 1.535(2)
C6 C7 1.542(2)
C7 C8 1.531(2)
C7 H7A 0.991(17)
C7 H7B 1.001(16)
C8 C9 1.542(2)
C8 H8A 0.965(16)
C9 C15 1.517(2)
C9 C10 1.541(2)
C9 H9A 0.982(18)
C10 C11 1.535(2)
C10 H10A 0.98(2)
C10 H10B 0.99(2)
C11 H11A 0.995(17)
C11 H11B 1.001(17)
C12 H12A 0.952(19)
C12 H12B 0.960(19)
C13 H13A 0.99(2)
C13 H13B 1.00(2)
C13 H13C 0.99(2)
C14 H14A 0.99(2)
C14 H14B 1.02(2)
C14 H14C 1.00(2)
C15 H15A 1.01(2)
C15 H15B 0.99(2)
C15 H15C 1.00(2)
O16 H16 0.8400
O17 H17 0.86(2)
C18 O33 1.4476(18)
C18 C28 1.523(2)
C18 C19 1.534(2)
C18 C25 1.538(2)
C19 C20 1.510(2)
C19 H19A 1.000(17)
C19 H19B 0.980(17)
C20 C29 1.327(2)
C20 C21 1.509(2)
C21 O34 1.4478(18)
C21 C22 1.518(2)
C21 H21A 0.961(16)
C22 C23 1.543(2)
C22 H22A 0.985(16)
C22 H22B 0.988(17)
C23 C31 1.531(2)
C23 C30 1.531(2)
C23 C24 1.542(2)
C24 C25 1.529(2)
C24 H24A 0.982(18)
C24 H24B 0.998(17)
C25 C26 1.544(2)
C25 H25A 1.017(16)
C26 C32 1.518(3)
C26 C27 1.540(3)
C26 H26A 0.975(17)
C27 C28 1.531(3)
C27 H27A 0.99(2)
C27 H27B 0.97(2)
C28 H28A 0.936(18)
C28 H28B 0.977(18)
C29 H29A 0.978(16)
C29 H29B 0.974(19)
C30 H30A 1.01(2)
C30 H30B 0.982(19)
C30 H30C 1.02(2)
C31 H31A 0.988(19)
C31 H31B 1.00(2)
C31 H31C 0.97(2)
C32 H32A 0.98(2)
C32 H32B 0.97(2)
C32 H32C 1.06(3)
O33 H33 0.85(3)
O34 H34 0.91(2)

loop_
_geom_torsion_atom_site_label_1
_geom_torsion_atom_site_label_2
_geom_torsion_atom_site_label_3
_geom_torsion_atom_site_label_4
_geom_torsion
O16 C1 C2 C3 57.57(17)
C11 C1 C2 C3 177.06(13)
C8 C1 C2 C3 -65.29(18)
C1 C2 C3 C12 -83.8(2)
C1 C2 C3 C4 100.72(17)
C12 C3 C4 O17 -102.10(17)
C2 C3 C4 O17 73.47(17)
C12 C3 C4 C5 138.92(16)
C2 C3 C4 C5 -45.5(2)
O17 C4 C5 C6 174.73(13)
C3 C4 C5 C6 -63.85(19)
C4 C5 C6 C13 -175.98(14)
C4 C5 C6 C14 -57.70(19)
C4 C5 C6 C7 62.70(19)
C13 C6 C7 C8 -74.30(19)
C14 C6 C7 C8 167.57(15)
C5 C6 C7 C8 45.6(2)
O16 C1 C8 C7 -55.97(16)
C11 C1 C8 C7 -169.16(13)
C2 C1 C8 C7 67.90(17)
O16 C1 C8 C9 70.26(14)
C11 C1 C8 C9 -42.92(15)
C2 C1 C8 C9 -165.87(13)
C6 C7 C8 C1 -104.78(17)
C6 C7 C8 C9 135.42(15)
C1 C8 C9 C15 157.61(14)
C7 C8 C9 C15 -75.93(19)
C1 C8 C9 C10 33.96(16)
C7 C8 C9 C10 160.42(14)
C15 C9 C10 C11 -135.59(16)
C8 C9 C10 C11 -12.03(18)
O16 C1 C11 C10 -77.99(15)
C8 C1 C11 C10 35.53(16)
C2 C1 C11 C10 161.11(13)
C9 C10 C11 C1 -14.50(18)
O33 C18 C19 C20 64.06(17)
C28 C18 C19 C20 -179.69(14)
C25 C18 C19 C20 -63.10(18)
C18 C19 C20 C29 -81.20(19)
C18 C19 C20 C21 102.83(16)
C29 C20 C21 O34 -103.45(16)
C19 C20 C21 O34 72.63(16)
C29 C20 C21 C22 138.12(15)
C19 C20 C21 C22 -45.80(19)
O34 C21 C22 C23 174.58(13)
C20 C21 C22 C23 -65.20(19)
C21 C22 C23 C31 -179.69(15)
C21 C22 C23 C30 -61.63(19)
C21 C22 C23 C24 59.37(19)
C31 C23 C24 C25 -69.47(18)
C30 C23 C24 C25 172.19(14)
C22 C23 C24 C25 49.97(18)
C23 C24 C25 C18 -104.03(16)
C23 C24 C25 C26 134.76(15)
O33 C18 C25 C24 -62.83(17)
C28 C18 C25 C24 -173.42(13)
C19 C18 C25 C24 63.67(18)
O33 C18 C25 C26 64.97(15)
C28 C18 C25 C26 -45.62(15)
C19 C18 C25 C26 -168.53(13)
C24 C25 C26 C32 -71.6(2)
C18 C25 C26 C32 159.62(17)
C24 C25 C26 C27 163.45(14)
C18 C25 C26 C27 34.69(16)
C32 C26 C27 C28 -135.38(18)
C25 C26 C27 C28 -10.46(19)
O33 C18 C28 C27 -75.98(16)
C19 C18 C28 C27 164.99(14)
C25 C18 C28 C27 39.21(17)
C26 C27 C28 C18 -17.99(19)
